data_4130857
loop_
_publ_author_name
'Xie, Weilong'
'Yoon, Jung Hee'
'Chang, Sukbok'

_publ_section_title
;
 (NHC)Cu-Catalyzed Mild C-H Amidation of (Hetero)arenes with Deprotectable
 Carbamates: Scope and Mechanistic Studies.
;
_journal_issue 38
_journal_name_full 'Journal of the American Chemical Society'
_journal_page_first 12605
_journal_page_last 12614
_journal_paper_doi 10.1021/jacs.6b07486
_journal_volume 138
_journal_year 2016
_chemical_formula_sum 'C12 H13 F4 N O3'
_chemical_formula_weight 295.23
_space_group_IT_number 14
_space_group_name_Hall '-P 2ybc'
_space_group_name_H-M_alt 'P 1 21/c 1'
_symmetry_cell_setting monoclinic
_symmetry_space_group_name_H-M 'P 1 21/c 1'
_atom_sites_solution_hydrogens geom
_atom_sites_solution_primary direct
_atom_sites_solution_secondary difmap
_audit_creation_method SHELXL-97
_cell_angle_alpha 90.00
_cell_angle_beta 102.165(2)
_cell_angle_gamma 90.00
_cell_formula_units_Z 4
_cell_length_a 13.3949(8)
_cell_length_b 5.0875(3)
_cell_length_c 19.3422(12)
_cell_measurement_reflns_used 4662
_cell_measurement_temperature 133(2)
_cell_measurement_theta_max 26.126
_cell_measurement_theta_min 2.911
_cell_volume 1288.51(13)
_computing_cell_refinement 'Bruker SMART APEXll'
_computing_data_collection 'Bruker SMART APEXll'
_computing_data_reduction 'Bruker SAINT'
_computing_molecular_graphics 'SHELXL-2013 (Sheldrick, 2013)'
_computing_publication_material 'SHELXL-2013 (Sheldrick, 2013)'
_computing_structure_refinement 'SHELXL-97 (Sheldrick, 1997)'
_computing_structure_solution SHELXTL
_diffrn_ambient_temperature 133(2)
_diffrn_measured_fraction_theta_full 0.979
_diffrn_measured_fraction_theta_max 0.979
_diffrn_measurement_device_type 'CCD area detector'
_diffrn_measurement_method 'omega phi scan'
_diffrn_radiation_monochromator graphite
_diffrn_radiation_source 'fine-focus sealed tube'
_diffrn_radiation_type MoK\a
_diffrn_radiation_wavelength 0.71073
_diffrn_reflns_av_R_equivalents 0.1384
_diffrn_reflns_av_sigmaI/netI 0.0881
_diffrn_reflns_limit_h_max 17
_diffrn_reflns_limit_h_min -17
_diffrn_reflns_limit_k_max 6
_diffrn_reflns_limit_k_min -6
_diffrn_reflns_limit_l_max 24
_diffrn_reflns_limit_l_min -25
_diffrn_reflns_number 21531
_diffrn_reflns_theta_full 27.50
_diffrn_reflns_theta_max 27.50
_diffrn_reflns_theta_min 3.11
_exptl_absorpt_coefficient_mu 0.146
_exptl_absorpt_correction_T_max 0.9884
_exptl_absorpt_correction_T_min 0.9494
_exptl_absorpt_correction_type multi-scan
_exptl_absorpt_process_details SADABS
_exptl_crystal_colour colourless
_exptl_crystal_density_diffrn 1.522
_exptl_crystal_density_method 'not measured'
_exptl_crystal_description plate
_exptl_crystal_F_000 608
_exptl_crystal_size_max 0.36
_exptl_crystal_size_mid 0.27
_exptl_crystal_size_min 0.08
_refine_diff_density_max 0.274
_refine_diff_density_min -0.263
_refine_diff_density_rms 0.061
_refine_ls_extinction_method none
_refine_ls_goodness_of_fit_ref 1.014
_refine_ls_hydrogen_treatment mixed
_refine_ls_matrix_type full
_refine_ls_number_parameters 185
_refine_ls_number_reflns 2908
_refine_ls_number_restraints 0
_refine_ls_restrained_S_all 1.014
_refine_ls_R_factor_all 0.1311
_refine_ls_R_factor_gt 0.0601
_refine_ls_shift/su_max 0.000
_refine_ls_shift/su_mean 0.000
_refine_ls_structure_factor_coef Fsqd
_refine_ls_weighting_details 'calc w=1/[\s^2^(Fo^2^)+(0.0547P)^2^+0.5058P] where P=(Fo^2^+2Fc^2^)/3'
_refine_ls_weighting_scheme calc
_refine_ls_wR_factor_gt 0.1080
_refine_ls_wR_factor_ref 0.1290
_reflns_number_gt 1668
_reflns_number_total 2908
_reflns_threshold_expression >2sigma(I)
_cod_data_source_file ja6b07486_si_004.cif
_cod_data_source_block n0474b_0m
_cod_depositor_comments
;
The following automatic conversions were performed:

data item '_exptl_absorpt_correction_type' value 'MULTI-SCAN' was
changed to 'multi-scan' in accordance with the
/home/saulius/struct/COD-crude-data/automatic-downloads/DataCite-retrospective/ACS/depositions/lib/dictionaries/cif_core.dic
dictionary named 'cif_core.dic' version 2.4.2 last updated on
2011-04-26.

Automatic conversion script
Id: cif_fix_values 6909 2019-04-08 15:41:33Z antanas 
;
_cod_original_sg_symbol_H-M P2(1)/c
_cod_database_code 4130857

loop_
_symmetry_equiv_pos_as_xyz
'x, y, z'
'-x, y+1/2, -z+1/2'
'-x, -y, -z'
'x, -y-1/2, z-1/2'

loop_
_atom_site_label
_atom_site_type_symbol
_atom_site_fract_x
_atom_site_fract_y
_atom_site_fract_z
_atom_site_U_iso_or_equiv
_atom_site_adp_type
_atom_site_occupancy
_atom_site_symmetry_multiplicity
_atom_site_calc_flag
_atom_site_refinement_flags
C1 C 0.21284(17) 0.3696(4) 0.28880(12) 0.0167(5) Uani 1 1 d .
C2 C 0.12912(17) 0.5265(5) 0.29219(12) 0.0193(5) Uani 1 1 d .
C3 C 0.07493(18) 0.5001(5) 0.34461(13) 0.0218(6) Uani 1 1 d .
C4 C 0.09746(18) 0.3063(5) 0.39509(13) 0.0221(6) Uani 1 1 d .
C5 C 0.18081(18) 0.1473(5) 0.39225(12) 0.0214(6) Uani 1 1 d .
C6 C 0.23853(17) 0.1830(5) 0.34168(13) 0.0205(6) Uani 1 1 d .
C7 C -0.05877(19) 0.2345(6) 0.43255(15) 0.0335(7) Uani 1 1 d .
H7A H -0.0920 0.3892 0.4076 0.050 Uiso 1 1 calc R
H7B H -0.0842 0.2072 0.4760 0.050 Uiso 1 1 calc R
H7C H -0.0742 0.0795 0.4021 0.050 Uiso 1 1 calc R
C8 C 0.29692(17) 0.2151(5) 0.19624(13) 0.0202(5) Uani 1 1 d .
C9 C 0.39467(18) 0.1382(4) 0.10482(13) 0.0197(5) Uani 1 1 d .
C10 C 0.4405(2) 0.3280(5) 0.05943(14) 0.0280(6) Uani 1 1 d .
H10A H 0.4758 0.2287 0.0283 0.042 Uiso 1 1 calc R
H10B H 0.4894 0.4438 0.0900 0.042 Uiso 1 1 calc R
H10C H 0.3861 0.4340 0.0307 0.042 Uiso 1 1 calc R
C11 C 0.47837(19) -0.0180(5) 0.15258(15) 0.0305(6) Uani 1 1 d .
H11A H 0.4476 -0.1472 0.1794 0.046 Uiso 1 1 calc R
H11B H 0.5220 0.1016 0.1855 0.046 Uiso 1 1 calc R
H11C H 0.5195 -0.1092 0.1237 0.046 Uiso 1 1 calc R
C12 C 0.31311(19) -0.0279(5) 0.05821(14) 0.0261(6) Uani 1 1 d .
H12A H 0.2926 -0.1705 0.0863 0.039 Uiso 1 1 calc R
H12B H 0.3404 -0.1025 0.0193 0.039 Uiso 1 1 calc R
H12C H 0.2537 0.0820 0.0389 0.039 Uiso 1 1 calc R
F1 F 0.10082(10) 0.7135(3) 0.24284(7) 0.0281(4) Uani 1 1 d .
F2 F -0.00292(11) 0.6694(3) 0.34543(8) 0.0324(4) Uani 1 1 d .
F3 F 0.20800(11) -0.0431(3) 0.44098(8) 0.0328(4) Uani 1 1 d .
F4 F 0.32184(10) 0.0298(3) 0.34578(8) 0.0309(4) Uani 1 1 d .
N1 N 0.26824(14) 0.4130(4) 0.23565(10) 0.0203(5) Uani 1 1 d .
H1 H 0.2852 0.5753 0.2274 0.024 Uiso 1 1 calc R
O1 O 0.27911(13) -0.0163(3) 0.20339(9) 0.0271(4) Uani 1 1 d .
O2 O 0.34732(12) 0.3176(3) 0.14958(9) 0.0216(4) Uani 1 1 d .
O3 O 0.04959(13) 0.2749(4) 0.45017(9) 0.0330(5) Uani 1 1 d .

loop_
_atom_site_aniso_label
_atom_site_aniso_U_11
_atom_site_aniso_U_22
_atom_site_aniso_U_33
_atom_site_aniso_U_23
_atom_site_aniso_U_13
_atom_site_aniso_U_12
C1 0.0181(12) 0.0116(11) 0.0211(13) -0.0002(10) 0.0052(10) -0.0028(10)
C2 0.0221(12) 0.0143(12) 0.0207(13) 0.0021(11) 0.0025(10) -0.0001(10)
C3 0.0191(12) 0.0212(13) 0.0263(14) -0.0033(12) 0.0071(11) 0.0017(11)
C4 0.0210(12) 0.0284(14) 0.0174(13) -0.0042(11) 0.0050(11) -0.0057(11)
C5 0.0252(13) 0.0198(13) 0.0180(13) 0.0041(11) 0.0017(11) -0.0028(11)
C6 0.0158(12) 0.0190(13) 0.0273(14) -0.0028(11) 0.0057(11) 0.0006(10)
C7 0.0278(14) 0.0417(18) 0.0362(17) 0.0025(14) 0.0184(13) -0.0005(13)
C8 0.0189(12) 0.0183(13) 0.0248(14) 0.0018(11) 0.0079(11) -0.0003(11)
C9 0.0227(12) 0.0128(12) 0.0262(13) -0.0027(11) 0.0110(11) 0.0021(10)
C10 0.0302(14) 0.0230(14) 0.0361(16) -0.0038(12) 0.0192(13) -0.0044(12)
C11 0.0259(14) 0.0290(15) 0.0360(16) -0.0047(13) 0.0052(12) 0.0039(12)
C12 0.0263(13) 0.0234(14) 0.0308(14) -0.0032(12) 0.0109(11) -0.0023(11)
F1 0.0292(8) 0.0242(8) 0.0331(8) 0.0107(7) 0.0113(7) 0.0077(7)
F2 0.0282(8) 0.0328(9) 0.0406(9) 0.0028(7) 0.0170(7) 0.0118(7)
F3 0.0352(9) 0.0357(9) 0.0277(8) 0.0152(7) 0.0071(7) 0.0055(7)
F4 0.0246(8) 0.0309(9) 0.0386(9) 0.0099(7) 0.0101(7) 0.0102(7)
N1 0.0240(10) 0.0130(10) 0.0279(12) 0.0003(9) 0.0142(9) -0.0028(9)
O1 0.0363(10) 0.0133(9) 0.0365(11) 0.0005(8) 0.0188(9) -0.0036(8)
O2 0.0277(9) 0.0129(8) 0.0285(10) -0.0011(7) 0.0159(8) -0.0002(7)
O3 0.0289(10) 0.0532(13) 0.0195(10) 0.0026(9) 0.0111(8) -0.0003(9)

loop_
_atom_type_symbol
_atom_type_description
_atom_type_scat_dispersion_real
_atom_type_scat_dispersion_imag
_atom_type_scat_source
C C 0.0033 0.0016 'International Tables Vol C Tables 4.2.6.8 and 6.1.1.4'
H H 0.0000 0.0000 'International Tables Vol C Tables 4.2.6.8 and 6.1.1.4'
N N 0.0061 0.0033 'International Tables Vol C Tables 4.2.6.8 and 6.1.1.4'
O O 0.0106 0.0060 'International Tables Vol C Tables 4.2.6.8 and 6.1.1.4'
F F 0.0171 0.0103 'International Tables Vol C Tables 4.2.6.8 and 6.1.1.4'

loop_
_geom_angle_atom_site_label_1
_geom_angle_atom_site_label_2
_geom_angle_atom_site_label_3
_geom_angle
C6 C1 C2 115.9(2)
C6 C1 N1 124.1(2)
C2 C1 N1 120.0(2)
F1 C2 C3 118.7(2)
F1 C2 C1 118.86(19)
C3 C2 C1 122.5(2)
F2 C3 C2 118.3(2)
F2 C3 C4 120.1(2)
C2 C3 C4 121.6(2)
O3 C4 C3 124.7(2)
O3 C4 C5 118.5(2)
C3 C4 C5 116.6(2)
F3 C5 C6 118.8(2)
F3 C5 C4 119.5(2)
C6 C5 C4 121.7(2)
F4 C6 C5 117.5(2)
F4 C6 C1 120.9(2)
C5 C6 C1 121.6(2)
O3 C7 H7A 109.5
O3 C7 H7B 109.5
H7A C7 H7B 109.5
O3 C7 H7C 109.5
H7A C7 H7C 109.5
H7B C7 H7C 109.5
O1 C8 O2 126.3(2)
O1 C8 N1 124.5(2)
O2 C8 N1 109.3(2)
O2 C9 C11 108.5(2)
O2 C9 C12 110.19(18)
C11 C9 C12 114.6(2)
O2 C9 C10 102.72(18)
C11 C9 C10 110.3(2)
C12 C9 C10 109.8(2)
C9 C10 H10A 109.5
C9 C10 H10B 109.5
H10A C10 H10B 109.5
C9 C10 H10C 109.5
H10A C10 H10C 109.5
H10B C10 H10C 109.5
C9 C11 H11A 109.5
C9 C11 H11B 109.5
H11A C11 H11B 109.5
C9 C11 H11C 109.5
H11A C11 H11C 109.5
H11B C11 H11C 109.5
C9 C12 H12A 109.5
C9 C12 H12B 109.5
H12A C12 H12B 109.5
C9 C12 H12C 109.5
H12A C12 H12C 109.5
H12B C12 H12C 109.5
C8 N1 C1 123.08(19)
C8 N1 H1 118.5
C1 N1 H1 118.5
C8 O2 C9 119.32(18)
C4 O3 C7 116.75(19)

loop_
_geom_bond_atom_site_label_1
_geom_bond_atom_site_label_2
_geom_bond_distance
C1 C6 1.385(3)
C1 C2 1.389(3)
C1 N1 1.406(3)
C2 F1 1.345(3)
C2 C3 1.372(3)
C3 F2 1.355(3)
C3 C4 1.376(4)
C4 O3 1.364(3)
C4 C5 1.389(3)
C5 F3 1.347(3)
C5 C6 1.381(3)
C6 F4 1.350(3)
C7 O3 1.434(3)
C7 H7A 0.9800
C7 H7B 0.9800
C7 H7C 0.9800
C8 O1 1.215(3)
C8 O2 1.341(3)
C8 N1 1.366(3)
C9 O2 1.489(3)
C9 C11 1.518(4)
C9 C12 1.518(3)
C9 C10 1.519(3)
C10 H10A 0.9800
C10 H10B 0.9800
C10 H10C 0.9800
C11 H11A 0.9800
C11 H11B 0.9800
C11 H11C 0.9800
C12 H12A 0.9800
C12 H12B 0.9800
C12 H12C 0.9800
N1 H1 0.8800

loop_
_geom_torsion_atom_site_label_1
_geom_torsion_atom_site_label_2
_geom_torsion_atom_site_label_3
_geom_torsion_atom_site_label_4
_geom_torsion
C6 C1 C2 F1 179.3(2)
N1 C1 C2 F1 1.9(3)
C6 C1 C2 C3 0.2(3)
N1 C1 C2 C3 -177.2(2)
F1 C2 C3 F2 -1.9(3)
C1 C2 C3 F2 177.2(2)
F1 C2 C3 C4 177.5(2)
C1 C2 C3 C4 -3.4(4)
F2 C3 C4 O3 -3.3(4)
C2 C3 C4 O3 177.3(2)
F2 C3 C4 C5 -177.6(2)
C2 C3 C4 C5 3.0(4)
O3 C4 C5 F3 4.1(3)
C3 C4 C5 F3 178.8(2)
O3 C4 C5 C6 -174.2(2)
C3 C4 C5 C6 0.4(4)
F3 C5 C6 F4 -2.4(3)
C4 C5 C6 F4 175.9(2)
F3 C5 C6 C1 177.9(2)
C4 C5 C6 C1 -3.7(4)
C2 C1 C6 F4 -176.3(2)
N1 C1 C6 F4 0.9(4)
C2 C1 C6 C5 3.3(3)
N1 C1 C6 C5 -179.4(2)
O1 C8 N1 C1 -1.0(4)
O2 C8 N1 C1 179.2(2)
C6 C1 N1 C8 49.1(3)
C2 C1 N1 C8 -133.7(2)
O1 C8 O2 C9 -5.2(4)
N1 C8 O2 C9 174.50(19)
C11 C9 O2 C8 -64.5(3)
C12 C9 O2 C8 61.8(3)
C10 C9 O2 C8 178.7(2)
C3 C4 O3 C7 58.7(3)
C5 C4 O3 C7 -127.2(3)
